data_2217423
loop_
_publ_author_name
'Zun-Hong Xiao'

_publ_section_title
;
 2,4-Diamino-6-methyl-1,3,5-triazine ethanol solvate
;
_journal_coeditor_code BQ2061
_journal_issue 2
_journal_name_full 'Acta Crystallographica Section E'
_journal_page_first o411
_journal_page_last o411
_journal_paper_doi 10.1107/S1600536808000159
_journal_volume 64
_journal_year 2008
_chemical_formula_iupac 'C4 H7 N5, C2 H6 O'
_chemical_formula_moiety 'C4 H7 N5, C2 H6 O'
_chemical_formula_sum 'C6 H13 N5 O'
_chemical_formula_weight 171.21
_chemical_name_systematic
;
2,4-Diamino-6-methyl-1,3,5-triazine ethanol solvate
;
_space_group_IT_number 2
_symmetry_cell_setting triclinic
_symmetry_space_group_name_Hall '-P 1'
_symmetry_space_group_name_H-M 'P -1'
_atom_sites_solution_hydrogens geom
_atom_sites_solution_primary direct
_atom_sites_solution_secondary difmap
_audit_creation_method SHELXL-97
_cell_angle_alpha 88.7030(10)
_cell_angle_beta 87.614(2)
_cell_angle_gamma 76.668(2)
_cell_formula_units_Z 4
_cell_length_a 8.3860(6)
_cell_length_b 9.1514(6)
_cell_length_c 11.9104(9)
_cell_measurement_reflns_used 3111
_cell_measurement_temperature 273(2)
_cell_measurement_theta_max 25.01
_cell_measurement_theta_min 1.71
_cell_volume 888.56(11)
_computing_cell_refinement 'SAINT (Bruker, 2002)'
_computing_data_collection 'SMART (Bruker, 2002)'
_computing_data_reduction 'SAINT (Bruker, 2002)'
_computing_molecular_graphics 'ORTEP-3 for Windows (Farrugia, 1997)'
_computing_publication_material 'WinGX (Farrugia, 1999)'
_computing_structure_refinement 'SHELXL97 (Sheldrick, 2008)'
_computing_structure_solution 'SHELXS97 (Sheldrick, 2008)'
_diffrn_ambient_temperature 273(2)
_diffrn_measured_fraction_theta_full 0.983
_diffrn_measured_fraction_theta_max 0.983
_diffrn_measurement_device_type 'Bruker CCD area-detector'
_diffrn_measurement_method '\f and \w'
_diffrn_radiation_monochromator graphite
_diffrn_radiation_source 'fine-focus sealed tube'
_diffrn_radiation_type MoK\a
_diffrn_radiation_wavelength 0.71073
_diffrn_reflns_av_R_equivalents 0.0169
_diffrn_reflns_av_sigmaI/netI 0.0200
_diffrn_reflns_limit_h_max 9
_diffrn_reflns_limit_h_min -9
_diffrn_reflns_limit_k_max 10
_diffrn_reflns_limit_k_min -10
_diffrn_reflns_limit_l_max 14
_diffrn_reflns_limit_l_min -12
_diffrn_reflns_number 7627
_diffrn_reflns_theta_full 25.01
_diffrn_reflns_theta_max 25.01
_diffrn_reflns_theta_min 1.71
_diffrn_standards_interval_count 0
_diffrn_standards_interval_time 0
_diffrn_standards_number 0
_exptl_absorpt_coefficient_mu 0.093
_exptl_absorpt_correction_T_max 0.985
_exptl_absorpt_correction_T_min 0.975
_exptl_absorpt_correction_type multi-scan
_exptl_absorpt_process_details '(SADABS; Bruker, 2005)'
_exptl_crystal_colour colorless
_exptl_crystal_density_diffrn 1.280
_exptl_crystal_density_method 'not measured'
_exptl_crystal_description block
_exptl_crystal_F_000 368.0
_exptl_crystal_size_max 0.34
_exptl_crystal_size_mid 0.26
_exptl_crystal_size_min 0.21
_refine_diff_density_max 0.249
_refine_diff_density_min -0.193
_refine_ls_extinction_method none
_refine_ls_goodness_of_fit_ref 1.074
_refine_ls_hydrogen_treatment constr
_refine_ls_matrix_type full
_refine_ls_number_parameters 223
_refine_ls_number_reflns 3111
_refine_ls_number_restraints 0
_refine_ls_restrained_S_all 1.074
_refine_ls_R_factor_all 0.0488
_refine_ls_R_factor_gt 0.0420
_refine_ls_shift/su_max 0.000
_refine_ls_shift/su_mean 0.000
_refine_ls_structure_factor_coef Fsqd
_refine_ls_weighting_details 'calc w=1/[\s^2^(Fo^2^)+(0.0597P)^2^+0.2811P] where P=(Fo^2^+2Fc^2^)/3'
_refine_ls_weighting_scheme calc
_refine_ls_wR_factor_gt 0.1137
_refine_ls_wR_factor_ref 0.1182
_reflns_number_gt 2619
_reflns_number_total 3111
_reflns_threshold_expression I>2\s(I)
_cod_data_source_file bq2061.cif
_cod_data_source_block I
_cod_database_code 2217423
_cod_database_fobs_code 2217423

loop_
_symmetry_equiv_pos_as_xyz
'x, y, z'
'-x, -y, -z'

loop_
_atom_site_type_symbol
_atom_site_label
_atom_site_fract_x
_atom_site_fract_y
_atom_site_fract_z
_atom_site_U_iso_or_equiv
_atom_site_adp_type
_atom_site_calc_flag
_atom_site_refinement_flags
_atom_site_occupancy
C C1 0.0454(2) 0.41963(19) 0.15635(15) 0.0388(4) Uani d . 1
H H1A -0.0653 0.4778 0.1527 0.058 Uiso calc R 1
H H1B 0.0892 0.3946 0.0817 0.058 Uiso calc R 1
H H1C 0.1110 0.4770 0.1920 0.058 Uiso calc R 1
C C2 0.04756(19) 0.27874(17) 0.22268(13) 0.0290(4) Uani d . 1
C C3 -0.07229(18) 0.14537(17) 0.34835(13) 0.0258(3) Uani d . 1
C C4 0.18337(18) 0.04532(17) 0.27722(13) 0.0268(3) Uani d . 1
C C5 0.6644(3) 0.2978(3) 0.0124(2) 0.0651(6) Uani d . 1
H H5A 0.7394 0.2012 0.0089 0.098 Uiso calc R 1
H H5B 0.7212 0.3716 0.0348 0.098 Uiso calc R 1
H H5C 0.6200 0.3244 -0.0602 0.098 Uiso calc R 1
C C6 0.5286(2) 0.2917(2) 0.09584(17) 0.0486(5) Uani d . 1
H H6A 0.5730 0.2628 0.1691 0.058 Uiso calc R 1
H H6B 0.4548 0.3900 0.1019 0.058 Uiso calc R 1
C C7 0.3737(2) 0.18852(18) 0.49621(15) 0.0342(4) Uani d . 1
H H7A 0.4172 0.1132 0.4412 0.051 Uiso calc R 1
H H7B 0.2683 0.1765 0.5241 0.051 Uiso calc R 1
H H7C 0.4469 0.1780 0.5572 0.051 Uiso calc R 1
C C8 0.35597(18) 0.34072(16) 0.44340(12) 0.0254(3) Uani d . 1
C C9 0.47170(18) 0.50943(16) 0.34763(12) 0.0244(3) Uani d . 1
C C10 0.20147(18) 0.56977(16) 0.39979(12) 0.0255(3) Uani d . 1
N N1 0.05944(15) 0.02890(14) 0.34824(11) 0.0279(3) Uani d . 1
N N2 0.18531(16) 0.17023(15) 0.21443(11) 0.0299(3) Uani d . 1
N N3 -0.08554(15) 0.27267(14) 0.28518(11) 0.0284(3) Uani d . 1
N N4 -0.20112(16) 0.13534(15) 0.41484(11) 0.0323(3) Uani d . 1
H H4A -0.1984 0.0563 0.4559 0.039 Uiso calc R 1
H H4B -0.2871 0.2079 0.4167 0.039 Uiso calc R 1
N N6 0.20797(15) 0.43256(14) 0.44771(11) 0.0273(3) Uani d . 1
N N7 0.49186(15) 0.37128(13) 0.39648(10) 0.0268(3) Uani d . 1
N N8 0.32886(15) 0.61343(14) 0.34805(11) 0.0274(3) Uani d . 1
N N9 0.05530(15) 0.66659(15) 0.40412(12) 0.0336(3) Uani d . 1
H H9A 0.0442 0.7546 0.3742 0.040 Uiso calc R 1
H H9B -0.0276 0.6409 0.4368 0.040 Uiso calc R 1
N N10 0.60412(15) 0.54140(15) 0.29698(11) 0.0309(3) Uani d . 1
H H10A 0.5979 0.6276 0.2650 0.037 Uiso calc R 1
H H10B 0.6959 0.4759 0.2962 0.037 Uiso calc R 1
O O1 0.44204(16) 0.18580(16) 0.06094(10) 0.0475(4) Uani d . 1
H H1 0.3607 0.1897 0.1024 0.071 Uiso calc R 1
C C11 0.0989(3) 0.1326(3) 0.89654(19) 0.0599(6) Uani d . 1
H H11A 0.1324 0.1124 0.9725 0.090 Uiso calc R 1
H H11B 0.0321 0.0655 0.8769 0.090 Uiso calc R 1
H H11C 0.0370 0.2344 0.8900 0.090 Uiso calc R 1
C C12 0.2460(2) 0.1100(2) 0.81971(17) 0.0495(5) Uani d . 1
H H12A 0.3036 0.0053 0.8237 0.059 Uiso calc R 1
H H12B 0.2103 0.1310 0.7434 0.059 Uiso calc R 1
N N5 0.31467(16) -0.06868(15) 0.26948(12) 0.0353(3) Uani d . 1
H H5D 0.3180 -0.1490 0.3091 0.042 Uiso calc R 1
H H5E 0.3961 -0.0619 0.2249 0.042 Uiso calc R 1
O O2 0.35702(16) 0.19983(16) 0.84251(11) 0.0461(3) Uani d . 1
H H2 0.3769 0.1931 0.9095 0.069 Uiso calc R 1

loop_
_atom_site_aniso_label
_atom_site_aniso_U_11
_atom_site_aniso_U_22
_atom_site_aniso_U_33
_atom_site_aniso_U_12
_atom_site_aniso_U_13
_atom_site_aniso_U_23
C1 0.0392(10) 0.0326(9) 0.0423(10) -0.0051(7) 0.0017(8) 0.0095(8)
C2 0.0299(8) 0.0272(8) 0.0294(8) -0.0059(7) -0.0023(6) 0.0018(6)
C3 0.0241(8) 0.0242(8) 0.0282(8) -0.0041(6) -0.0011(6) -0.0001(6)
C4 0.0250(8) 0.0267(8) 0.0281(8) -0.0051(6) -0.0004(6) 0.0010(6)
C5 0.0531(13) 0.0762(16) 0.0747(16) -0.0344(12) 0.0045(11) 0.0046(12)
C6 0.0485(11) 0.0488(11) 0.0516(12) -0.0174(9) 0.0003(9) -0.0063(9)
C7 0.0298(9) 0.0250(8) 0.0454(10) -0.0028(7) 0.0032(7) 0.0040(7)
C8 0.0248(8) 0.0233(8) 0.0269(8) -0.0032(6) 0.0004(6) -0.0019(6)
C9 0.0251(8) 0.0230(7) 0.0242(8) -0.0037(6) 0.0001(6) -0.0011(6)
C10 0.0237(8) 0.0244(8) 0.0270(8) -0.0028(6) -0.0012(6) -0.0002(6)
N1 0.0247(7) 0.0251(7) 0.0313(7) -0.0019(5) 0.0038(5) 0.0036(5)
N2 0.0293(7) 0.0285(7) 0.0311(7) -0.0062(6) 0.0035(5) 0.0031(6)
N3 0.0257(7) 0.0258(7) 0.0321(7) -0.0030(5) 0.0003(5) 0.0039(5)
N4 0.0258(7) 0.0250(7) 0.0419(8) 0.0007(5) 0.0089(6) 0.0058(6)
N6 0.0237(7) 0.0234(7) 0.0334(7) -0.0032(5) 0.0008(5) 0.0007(5)
N7 0.0241(7) 0.0228(7) 0.0312(7) -0.0013(5) 0.0016(5) 0.0015(5)
N8 0.0251(7) 0.0239(7) 0.0309(7) -0.0016(5) 0.0009(5) 0.0026(5)
N9 0.0223(7) 0.0269(7) 0.0478(9) 0.0005(5) 0.0038(6) 0.0078(6)
N10 0.0237(7) 0.0253(7) 0.0411(8) -0.0017(5) 0.0039(6) 0.0054(6)
O1 0.0477(8) 0.0614(9) 0.0398(7) -0.0274(7) 0.0112(6) -0.0083(6)
C11 0.0513(12) 0.0746(15) 0.0606(14) -0.0303(11) 0.0095(10) -0.0034(11)
C12 0.0453(11) 0.0601(13) 0.0463(11) -0.0190(10) 0.0023(9) -0.0044(9)
N5 0.0260(7) 0.0298(7) 0.0455(8) 0.0005(6) 0.0105(6) 0.0072(6)
O2 0.0461(8) 0.0581(8) 0.0391(7) -0.0241(6) 0.0010(6) 0.0112(6)

loop_
_atom_type_symbol
_atom_type_description
_atom_type_scat_dispersion_real
_atom_type_scat_dispersion_imag
_atom_type_scat_source
C C 0.0033 0.0016 'International Tables Vol C Tables 4.2.6.8 and 6.1.1.4'
H H 0.0000 0.0000 'International Tables Vol C Tables 4.2.6.8 and 6.1.1.4'
N N 0.0061 0.0033 'International Tables Vol C Tables 4.2.6.8 and 6.1.1.4'
O O 0.0106 0.0060 'International Tables Vol C Tables 4.2.6.8 and 6.1.1.4'

loop_
_geom_angle_atom_site_label_1
_geom_angle_atom_site_label_2
_geom_angle_atom_site_label_3
_geom_angle
C2 C1 H1A 109.5
C2 C1 H1B 109.5
H1A C1 H1B 109.5
C2 C1 H1C 109.5
H1A C1 H1C 109.5
H1B C1 H1C 109.5
N3 C2 N2 125.90(14)
N3 C2 C1 117.42(14)
N2 C2 C1 116.68(14)
N4 C3 N1 117.82(13)
N4 C3 N3 116.89(13)
N1 C3 N3 125.28(13)
N5 C4 N1 117.59(14)
N5 C4 N2 117.68(13)
N1 C4 N2 124.72(14)
C6 C5 H5A 109.5
C6 C5 H5B 109.5
H5A C5 H5B 109.5
C6 C5 H5C 109.5
H5A C5 H5C 109.5
H5B C5 H5C 109.5
O1 C6 C5 109.36(17)
O1 C6 H6A 109.8
C5 C6 H6A 109.8
O1 C6 H6B 109.8
C5 C6 H6B 109.8
H6A C6 H6B 108.3
C8 C7 H7A 109.5
C8 C7 H7B 109.5
H7A C7 H7B 109.5
C8 C7 H7C 109.5
H7A C7 H7C 109.5
H7B C7 H7C 109.5
N6 C8 N7 126.22(13)
N6 C8 C7 117.53(13)
N7 C8 C7 116.25(13)
N10 C9 N8 119.21(13)
N10 C9 N7 116.38(13)
N8 C9 N7 124.41(13)
N9 C10 N8 118.57(13)
N9 C10 N6 116.26(13)
N8 C10 N6 125.17(13)
C4 N1 C3 114.56(13)
C2 N2 C4 114.89(13)
C2 N3 C3 114.50(13)
C3 N4 H4A 120.0
C3 N4 H4B 120.0
H4A N4 H4B 120.0
C8 N6 C10 114.35(12)
C8 N7 C9 114.99(12)
C10 N8 C9 114.81(12)
C10 N9 H9A 120.0
C10 N9 H9B 120.0
H9A N9 H9B 120.0
C9 N10 H10A 120.0
C9 N10 H10B 120.0
H10A N10 H10B 120.0
C6 O1 H1 109.5
C12 C11 H11A 109.5
C12 C11 H11B 109.5
H11A C11 H11B 109.5
C12 C11 H11C 109.5
H11A C11 H11C 109.5
H11B C11 H11C 109.5
O2 C12 C11 114.80(17)
O2 C12 H12A 108.6
C11 C12 H12A 108.6
O2 C12 H12B 108.6
C11 C12 H12B 108.6
H12A C12 H12B 107.5
C4 N5 H5D 120.0
C4 N5 H5E 120.0
H5D N5 H5E 120.0
C12 O2 H2 109.5

loop_
_geom_bond_atom_site_label_1
_geom_bond_atom_site_label_2
_geom_bond_distance
C1 C2 1.494(2)
C1 H1A 0.9600
C1 H1B 0.9600
C1 H1C 0.9600
C2 N3 1.327(2)
C2 N2 1.340(2)
C3 N4 1.332(2)
C3 N1 1.3466(19)
C3 N3 1.3576(19)
C4 N5 1.332(2)
C4 N1 1.346(2)
C4 N2 1.355(2)
C5 C6 1.490(3)
C5 H5A 0.9600
C5 H5B 0.9600
C5 H5C 0.9600
C6 O1 1.417(2)
C6 H6A 0.9700
C6 H6B 0.9700
C7 C8 1.494(2)
C7 H7A 0.9600
C7 H7B 0.9600
C7 H7C 0.9600
C8 N6 1.3285(19)
C8 N7 1.3327(19)
C9 N10 1.3300(19)
C9 N8 1.3471(19)
C9 N7 1.3571(19)
C10 N9 1.3364(19)
C10 N8 1.3459(19)
C10 N6 1.3580(19)
N4 H4A 0.8600
N4 H4B 0.8600
N9 H9A 0.8600
N9 H9B 0.8600
N10 H10A 0.8600
N10 H10B 0.8600
O1 H1 0.8200
C11 C12 1.482(3)
C11 H11A 0.9600
C11 H11B 0.9600
C11 H11C 0.9600
C12 O2 1.415(2)
C12 H12A 0.9700
C12 H12B 0.9700
N5 H5D 0.8600
N5 H5E 0.8600
O2 H2 0.8200

loop_
_geom_hbond_atom_site_label_D
_geom_hbond_atom_site_label_H
_geom_hbond_atom_site_label_A
_geom_hbond_site_symmetry_A
_geom_hbond_distance_DH
_geom_hbond_distance_HA
_geom_hbond_distance_DA
_geom_hbond_angle_DHA
N4 H4B N7 1_455 0.86 2.11 2.9666(18) 170.5
N5 H5D N8 1_545 0.86 2.19 3.0132(19) 159.0
N5 H5E O2 2_656 0.86 2.29 3.0071(19) 141.5
N10 H10A O2 2_666 0.86 2.10 2.9337(18) 162.5
O2 H2 O1 1_556 0.82 1.90 2.7185(18) 174.1

loop_
_geom_torsion_atom_site_label_1
_geom_torsion_atom_site_label_2
_geom_torsion_atom_site_label_3
_geom_torsion_atom_site_label_4
_geom_torsion
N5 C4 N1 C3 -177.19(14)
N2 C4 N1 C3 3.9(2)
N4 C3 N1 C4 178.53(14)
N3 C3 N1 C4 -0.9(2)
N3 C2 N2 C4 -0.2(2)
C1 C2 N2 C4 178.97(14)
N5 C4 N2 C2 177.66(14)
N1 C4 N2 C2 -3.4(2)
N2 C2 N3 C3 2.9(2)
C1 C2 N3 C3 -176.34(14)
N4 C3 N3 C2 178.33(14)
N1 C3 N3 C2 -2.3(2)
N7 C8 N6 C10 -0.8(2)
C7 C8 N6 C10 178.93(13)
N9 C10 N6 C8 -178.84(13)
N8 C10 N6 C8 2.1(2)
N6 C8 N7 C9 -1.2(2)
C7 C8 N7 C9 179.03(13)
N10 C9 N7 C8 -177.94(13)
N8 C9 N7 C8 2.4(2)
N9 C10 N8 C9 179.85(13)
N6 C10 N8 C9 -1.1(2)
N10 C9 N8 C10 179.00(13)
N7 C9 N8 C10 -1.3(2)

loop_
_cod_related_entry_id
_cod_related_entry_database
_cod_related_entry_code
1 ChemSpider 30655429
